data_9000588
loop_
_publ_author_name
'Fleet, M. E.'

_publ_section_title
;
 The crystal structure of deerite
 Note: sample is from a riebeckite-deerite-garnet schist
 near Panoche, San Benito County, California, USA
;
_journal_name_full 'American Mineralogist'
_journal_page_first 990
_journal_page_last 998
_journal_volume 62
_journal_year 1977
_chemical_formula_sum 'Fe9 H5 O25 Si6'
_chemical_name_mineral Deerite
_space_group_IT_number 14
_symmetry_space_group_name_Hall '-P 2yab'
_symmetry_space_group_name_H-M 'P 1 21/a 1'
_cell_angle_alpha 90
_cell_angle_beta 107.45
_cell_angle_gamma 90
_cell_formula_units_Z 4
_cell_length_a 10.786
_cell_length_b 18.880
_cell_length_c 9.564
_cell_volume 1857.979
_database_code_amcsd 0000599
_exptl_crystal_density_diffrn 3.847
_cod_original_formula_sum 'Fe9 Si6 O25 H5'
_cod_database_code 9000588

loop_
_space_group_symop_operation_xyz
x,y,z
1/2+x,1/2-y,z
1/2-x,1/2+y,-z
-x,-y,-z

loop_
_atom_site_label
_atom_site_fract_x
_atom_site_fract_y
_atom_site_fract_z
_atom_site_U_iso_or_equiv
_atom_site_type_symbol
_atom_site_attached_hydrogens
Fe1 0.32090 0.17560 0.02380 0.01393 Fe 0
Fe2 0.32090 0.17560 0.35720 0.01393 Fe 0
Fe3 0.32090 0.17560 0.69050 0.01393 Fe 0
Fe4 0.16690 0.30420 0.13880 0.01393 Fe 0
Fe5 0.16690 0.30420 0.47220 0.01393 Fe 0
Fe6 0.16690 0.30420 0.80550 0.01393 Fe 0
Fe7 0.04430 0.42900 0.26540 0.01267 Fe 0
Fe8 0.04430 0.42900 0.59870 0.01267 Fe 0
Fe9 0.04430 0.42900 0.93210 0.01267 Fe 0
Si1 0.25800 0.53250 0.17000 0.01773 Si 0
Si2 0.25800 0.53250 0.83600 0.01773 Si 0
Si3 0.36200 0.41560 0.37100 0.01393 Si 0
Si4 0.36200 0.41560 0.70500 0.01393 Si 0
Si5 0.48600 0.30570 0.24500 0.02026 Si 0
Si6 0.48600 0.30570 0.91100 0.02026 Si 0
O1 0.25300 0.11800 0.16400 0.01520 O 0
O-H2 0.25300 0.11800 0.49700 0.01520 O 1
O3 0.25300 0.11800 0.83000 0.01520 O 0
O4 0.13200 0.23000 0.29800 0.01520 O 0
O-H5 0.13200 0.23000 0.63100 0.01520 O 1
O6 0.13200 0.23000 0.96400 0.01520 O 0
O7 0.49200 0.13500 0.08000 0.01393 O 0
O8 0.49200 0.13500 0.41400 0.01393 O 0
O9 0.49200 0.13500 0.74700 0.01393 O 0
O10 0.35600 0.25000 0.20300 0.02406 O 0
O-H11 0.35600 0.25000 0.53600 0.02406 O 1
O12 0.35600 0.25000 0.87000 0.02406 O 0
O13 0.22200 0.37400 0.32300 0.01393 O 0
O14 0.22200 0.37400 0.65600 0.01393 O 0
O-H15 0.22200 0.37400 0.99000 0.01393 O 1
O16 0.11000 0.49800 0.12200 0.01267 O 0
O-H17 0.11000 0.49800 0.45500 0.01267 O 1
O18 0.11000 0.49800 0.78800 0.01267 O 0
O19 0.47100 0.34300 0.08300 ? O 0
O20 0.47700 0.37500 0.34600 ? O 0
O21 0.46600 0.36800 0.80100 ? O 0
O22 0.41400 0.43200 0.55100 ? O 0
O23 0.35400 0.49100 0.77500 ? O 0
O24 0.35600 0.49300 0.30300 ? O 0
O25 0.32100 0.51600 0.02300 ? O 0

loop_
_cod_changelog_entry_id
_cod_changelog_entry_author
_cod_changelog_entry_date
_cod_changelog_entry_text
1
;cod-tools version 3.8.0
Id: cif_guess_AMCSD_atom_types 9574 2023-05-10 09:00:05Z saulius
;
2023-05-10T18:46:29+03:00
;Derived atom types and hydrogen counts
from atom names that follow the AMCSD naming convention
(Wat == water, O-H == hydroxyl).
;

loop_
_cod_related_entry_id
_cod_related_entry_database
_cod_related_entry_code
1 AMCSD 0000599
